data_4330061
loop_
_publ_author_name
'Dmitri O. Charkin'
'Arthur V. Urmanov'
'Sergey M. Kazakov'
'Dmitri Batuk'
'Artem M. Abakumov'
'Stephan Kn\"oner'
'Elena Gati'
'Bernd Wolf'
'Michael Lang'
'Andrey V. Shevelkov'
'Gustaaf Van Tendeloo'
'Evgeni V. Antipov'

_publ_contact_author 'D.O. Charkin'
_publ_contact_author_address
;
      Department of Chemistry 
      Moscow State University
      119991 Moscow
      Russia
;
_publ_contact_author_email charkin@inorg.chem.msu.ru
_publ_contact_author_fax '+ 7-495-9393504'
_publ_contact_author_name 'Dr. Dmitri O. Charkin'
_publ_contact_author_phone '+ 7-495-9390998'
_publ_section_title
;
 Synthesis, Crystal Structure, Transport, and Magnetic Properties of Novel
 Ternary Copper Phosphides, A2Cu6P5 (A = Sr, Eu) and EuCu4P3
;
_journal_name_full 'Inorganic Chemistry'
_journal_page_first 8948
_journal_page_last 8955
_journal_paper_doi 10.1021/ic301033h
_journal_volume 51
_journal_year 2012
_chemical_formula_sum 'Cu4 Eu P3'
_chemical_formula_weight 499.1
_space_group_IT_number 123
_symmetry_cell_setting tetragonal
_symmetry_space_group_name_Hall '-P 4 2'
_symmetry_space_group_name_H-M 'P 4/m m m'
_cell_angle_alpha 90
_cell_angle_beta 90
_cell_angle_gamma 90
_cell_formula_units_Z 1
_cell_length_a 4.0579
_cell_length_b 4.0579
_cell_length_c 7.4396
_cell_volume 122.505
_computing_publication_material 'Jana2000 (Petricek, Dusek & Palatinus, 2000)'
_computing_structure_refinement 'Jana2000 (Petricek, Dusek & Palatinus, 2000)'
_diffrn_ambient_temperature 293
_diffrn_radiation_type x-ray
_diffrn_radiation_wavelength 1.5406
_exptl_absorpt_coefficient_mu 124.112
_exptl_absorpt_process_details '(Jana2000; Petricek, Dusek & Palatinus, 2000)'
_exptl_crystal_density_diffrn 6.7627
_exptl_crystal_F_000 224
_pd_meas_2theta_range_inc -1
_pd_meas_2theta_range_max 109.996
_pd_meas_2theta_range_min 10.000
_pd_meas_number_of_points 5117
_pd_proc_2theta_range_inc -1
_pd_proc_2theta_range_max 109.996
_pd_proc_2theta_range_min 17.251
_pd_proc_ls_background_function '15 Legendre polynoms'
_pd_proc_ls_pref_orient_corr 'March & Dollase'
_pd_proc_ls_profile_function Pseudo-Voigt
_pd_proc_ls_prof_R_factor 0.0213
_pd_proc_ls_prof_wR_expected 0.0236
_pd_proc_ls_prof_wR_factor 0.0274
_refine_ls_extinction_method none
_refine_ls_number_parameters 41
_refine_ls_R_factor_all 0.0346
_refine_ls_R_factor_gt 0.0286
_refine_ls_shift/su_max 0.0216
_refine_ls_shift/su_mean 0.0131
_refine_ls_weighting_scheme sigma
_refine_ls_wR_factor_gt 0.0227
_refine_ls_wR_factor_ref 0.0229
_cod_data_source_file ic301033h_si_001_1.cif
_cod_data_source_block EuCu4P3
_cod_original_cell_volume 122.5034
_cod_original_sg_symbol_Hall '-P 4;-2'
_cod_original_formula_sum 'Cu4 Eu1 P3'
_cod_database_code 4330061

loop_
_symmetry_equiv_pos_site_id
_symmetry_equiv_pos_as_xyz
1 x,y,z
2 -y,x,z
3 -x,y,z
4 -x,-y,z
5 -y,-x,z
6 y,-x,z
7 x,-y,z
8 y,x,z
9 -x,-y,-z
10 y,-x,-z
11 x,-y,-z
12 x,y,-z
13 y,x,-z
14 -y,x,-z
15 -x,y,-z
16 -y,-x,-z

loop_
_atom_site_label
_atom_site_type_symbol
_atom_site_fract_x
_atom_site_fract_y
_atom_site_fract_z
_atom_site_adp_type
_atom_site_U_iso_or_equiv
_atom_site_symmetry_multiplicity
_atom_site_occupancy
_atom_site_calc_flag
Eu21 Eu 0 0 0.5 Uiso 0.0038(3) 1 1 d
Cu21 Cu 0.5 0 0.17411(14) Uiso 0.0038(3) 4 1 d
P21 P 0 0 0 Uiso 0.0038(3) 1 1 d
P22 P 0.5 0.5 0.3508(3) Uiso 0.0038(3) 2 1 d

loop_
_atom_type_symbol
_atom_type_scat_dispersion_real
_atom_type_scat_dispersion_imag
_atom_type_scat_source
_atom_type_scat_versus_stol_list
Eu -7.673 13.092 'International Tables Vol C Tables  4.2.6.8 and 6.1.1.1'
;
 stol     0.00    0.05    0.10    0.15    0.20    0.25    0.30    0.35    0.40  
  f     63.000  61.552  58.521  55.228  51.847  48.444  45.176  42.160  39.433  
 stol     0.45    0.50    0.55    0.60    0.65    0.70    0.75    0.80    0.85  
  f     36.980  34.761  32.737  30.877  29.161  27.576  26.117  24.781  23.562  
 stol     0.90    0.95    1.00    1.05    1.10    1.15    1.20    1.25    1.30  
  f     22.459  21.462  20.565  19.760  19.035  18.382  17.789  17.248  16.747  
 stol     1.35    1.40    1.45    1.50    1.55    1.60    1.65    1.70    1.75  
  f     16.281  15.841  15.423  15.020  14.629  14.245  13.866  13.494  13.127  
 stol     1.80    1.85    1.90    1.95    2.00    2.05    2.10    2.15    2.20  
  f     12.763  12.401  12.044  11.691  11.345  10.990  10.648  10.318  10.002  
 stol     2.25    2.30    2.35    2.40    2.45    2.50    2.55    2.60    2.65  
  f      9.697   9.404   9.123   8.853   8.595   8.348   8.106   7.876   7.659  
 stol     2.70    2.75    2.80    2.85    2.90    2.95    3.00    3.05    3.10  
  f      7.453   7.258   7.074   6.900   6.735   6.581   6.435   6.303   6.178  
 stol     3.15    3.20    3.25    3.30    3.35    3.40    3.45    3.50    3.55  
  f      6.058   5.945   5.838   5.736   5.639   5.547   5.460   5.378   5.308  
 stol     3.60    3.65    3.70    3.75    3.80    3.85    3.90    3.95    4.00  
  f      5.240   5.174   5.109   5.045   4.984   4.923   4.864   4.806   4.750  
 stol     4.05    4.10    4.15    4.20    4.25    4.30    4.35    4.40    4.45  
  f      4.695   4.641   4.588   4.536   4.485   4.435   4.386   4.338   4.291  
 stol     4.50    4.55    4.60    4.65    4.70    4.75    4.80    4.85    4.90  
  f      4.245   4.199   4.154   4.109   4.066   4.022   3.980   3.937   3.895  
 stol     4.95    5.00    5.05    5.10    5.15    5.20    5.25    5.30    5.35  
  f      3.853   3.812   3.771   3.730   3.689   3.648   3.607   3.566   3.526  
 stol     5.40    5.45    5.50    5.55    5.60    5.65    5.70    5.75    5.80  
  f      3.485   3.444   3.402   3.360   3.319   3.276   3.233   3.190   3.146  
;
Cu -1.996 0.603 'International Tables Vol C Tables  4.2.6.8 and 6.1.1.1'
;
 stol     0.00    0.05    0.10    0.15    0.20    0.25    0.30    0.35    0.40  
  f     29.000  28.448  27.084  25.370  23.540  21.687  19.869  18.133  16.514  
 stol     0.45    0.50    0.55    0.60    0.65    0.70    0.75    0.80    0.85  
  f     15.034  13.707  12.533  11.507  10.621   9.861   9.214   8.663   8.197  
 stol     0.90    0.95    1.00    1.05    1.10    1.15    1.20    1.25    1.30  
  f      7.799   7.460   7.166   6.910   6.681   6.475   6.285   6.108   5.939  
 stol     1.35    1.40    1.45    1.50    1.55    1.60    1.65    1.70    1.75  
  f      5.776   5.617   5.462   5.308   5.156   5.005   4.854   4.705   4.558  
 stol     1.80    1.85    1.90    1.95    2.00    2.05    2.10    2.15    2.20  
  f      4.413   4.269   4.128   3.990   3.855   3.720   3.590   3.465   3.345  
 stol     2.25    2.30    2.35    2.40    2.45    2.50    2.55    2.60    2.65  
  f      3.230   3.119   3.013   2.911   2.814   2.721   2.631   2.546   2.465  
 stol     2.70    2.75    2.80    2.85    2.90    2.95    3.00    3.05    3.10  
  f      2.388   2.314   2.245   2.179   2.116   2.057   2.001   1.949   1.901  
 stol     3.15    3.20    3.25    3.30    3.35    3.40    3.45    3.50    3.55  
  f      1.854   1.810   1.768   1.728   1.691   1.655   1.622   1.590   1.562  
 stol     3.60    3.65    3.70    3.75    3.80    3.85    3.90    3.95    4.00  
  f      1.536   1.510   1.486   1.462   1.439   1.418   1.397   1.377   1.358  
 stol     4.05    4.10    4.15    4.20    4.25    4.30    4.35    4.40    4.45  
  f      1.340   1.322   1.306   1.289   1.274   1.259   1.245   1.232   1.219  
 stol     4.50    4.55    4.60    4.65    4.70    4.75    4.80    4.85    4.90  
  f      1.207   1.195   1.183   1.172   1.162   1.151   1.142   1.132   1.123  
 stol     4.95    5.00    5.05    5.10    5.15    5.20    5.25    5.30    5.35  
  f      1.114   1.105   1.096   1.088   1.080   1.071   1.063   1.055   1.047  
 stol     5.40    5.45    5.50    5.55    5.60    5.65    5.70    5.75    5.80  
  f      1.039   1.031   1.023   1.014   1.006   0.997   0.988   0.979   0.970  
;
P 0.299 0.440 'International Tables Vol C Tables  4.2.6.8 and 6.1.1.1'
;
 stol     0.00    0.05    0.10    0.15    0.20    0.25    0.30    0.35    0.40  
  f     15.000  14.458  13.138  11.629  10.327   9.335   8.600   8.029   7.547  
 stol     0.45    0.50    0.55    0.60    0.65    0.70    0.75    0.80    0.85  
  f      7.103   6.674   6.250   5.829   5.418   5.020   4.640   4.284   3.953  
 stol     0.90    0.95    1.00    1.05    1.10    1.15    1.20    1.25    1.30  
  f      3.649   3.372   3.122   2.898   2.698   2.521   2.364   2.226   2.104  
 stol     1.35    1.40    1.45    1.50    1.55    1.60    1.65    1.70    1.75  
  f      1.997   1.903   1.820   1.747   1.683   1.626   1.575   1.530   1.490  
 stol     1.80    1.85    1.90    1.95    2.00    2.05    2.10    2.15    2.20  
  f      1.453   1.420   1.389   1.359   1.333   1.338   1.338   1.334   1.327  
 stol     2.25    2.30    2.35    2.40    2.45    2.50    2.55    2.60    2.65  
  f      1.316   1.303   1.286   1.267   1.245   1.222   1.186   1.152   1.120  
 stol     2.70    2.75    2.80    2.85    2.90    2.95    3.00    3.05    3.10  
  f      1.090   1.062   1.035   1.010   0.986   0.963   0.942   0.925   0.908  
 stol     3.15    3.20    3.25    3.30    3.35    3.40    3.45    3.50    3.55  
  f      0.891   0.874   0.857   0.841   0.825   0.808   0.793   0.777   0.761  
 stol     3.60    3.65    3.70    3.75    3.80    3.85    3.90    3.95    4.00  
  f      0.746   0.731   0.716   0.701   0.687   0.673   0.659   0.645   0.632  
 stol     4.05    4.10    4.15    4.20    4.25    4.30    4.35    4.40    4.45  
  f      0.619   0.606   0.593   0.581   0.568   0.557   0.545   0.533   0.522  
 stol     4.50    4.55    4.60    4.65    4.70    4.75    4.80    4.85    4.90  
  f      0.511   0.500   0.489   0.479   0.468   0.458   0.448   0.439   0.429  
 stol     4.95    5.00    5.05    5.10    5.15    5.20    5.25    5.30    5.35  
  f      0.420   0.411   0.402   0.394   0.385   0.377   0.369   0.361   0.353  
 stol     5.40    5.45    5.50    5.55    5.60    5.65    5.70    5.75    5.80  
  f      0.345   0.338   0.331   0.324   0.317   0.310   0.304   0.297   0.291  
;

loop_
_geom_bond_atom_site_label_1
_geom_bond_atom_site_label_2
_geom_bond_site_symmetry_2
_geom_bond_distance
_geom_bond_publ_flag
Cu21 Cu21 9_655 2.5906(15) yes
Cu21 Cu21 2_545 2.8694 yes
Cu21 Cu21 2_555 2.8694 yes
Cu21 Cu21 2_645 2.8694 yes
Cu21 Cu21 2_655 2.8694 yes
Cu21 P21 . 2.4072(6) yes
Cu21 P21 1_655 2.4072(6) yes
Cu21 P22 1_545 2.4173(15) yes
Cu21 P22 . 2.4173(15) yes
P22 P22 9_666 2.221(4) yes
